data_7230152
loop_
_publ_author_name
'Mol\<canov, Kre\<simir'
'Stalke, Dietmar'
'\<Santi\'c, Ana'
'Demeshko, Serhiy'
'Stilinovi\'c, Vladimir'
'Mou, Zhongyu'
'Kertesz, Miklos'
'Koji\'c-Prodi\'c, Biserka'

_publ_section_title
;
 Probing semiconductivity in crystals of stable semiquinone radicals:
 organic salts of 5,6-dichloro-2,3-dicyanosemiquinone (DDQ) radical anions
;
_journal_issue 13
_journal_name_full CrystEngComm
_journal_page_first 1862
_journal_paper_doi 10.1039/C7CE02146A
_journal_volume 20
_journal_year 2018
_chemical_formula_moiety 'C16 H10 Cl2 N3 O4'
_chemical_formula_sum 'C16 H10 Cl2 N3 O4'
_chemical_formula_weight 379.17
_space_group_IT_number 14
_space_group_name_Hall '-P 2yn'
_space_group_name_H-M_alt 'P 1 21/n 1'
_symmetry_cell_setting monoclinic
_symmetry_space_group_name_Hall '-P 2yn'
_symmetry_space_group_name_H-M 'P 1 21/n 1'
_atom_sites_solution_hydrogens geom
_atom_sites_solution_primary direct
_atom_sites_solution_secondary difmap
_audit_creation_date 2016-11-30T14:58:59-00:00
_audit_creation_method 'WinGX routine CIF_UPDATE'
_audit_update_record
;
2017-11-06 deposited with the CCDC.
2018-02-13 downloaded from the CCDC.
;
_cell_angle_alpha 90
_cell_angle_beta 103.414(6)
_cell_angle_gamma 90
_cell_formula_units_Z 4
_cell_length_a 11.7214(8)
_cell_length_b 6.9671(4)
_cell_length_c 20.6410(13)
_cell_measurement_reflns_used 3554
_cell_measurement_temperature 293(2)
_cell_measurement_theta_max 75.4775
_cell_measurement_theta_min 3.8738
_cell_volume 1639.64(18)
_computing_cell_refinement
;
        CrysAlisPro, Agilent Technologies,
        Version 1.171.36.20 (release 27-06-2012 CrysAlis171 .NET)
        (compiled Jul 11 2012,15:38:31)
;
_computing_data_collection
;
        CrysAlisPro, Agilent Technologies,
        Version 1.171.36.20 (release 27-06-2012 CrysAlis171 .NET)
        (compiled Jul 11 2012,15:38:31)
;
_computing_data_reduction
;
        CrysAlisPro, Agilent Technologies,
        Version 1.171.36.20 (release 27-06-2012 CrysAlis171 .NET)
        (compiled Jul 11 2012,15:38:31)
;
_computing_molecular_graphics 'Ortep-3 for Windows (Farrugia, 1997)'
_computing_publication_material 'WinGX publication routines (Farrugia, 1999)'
_computing_structure_refinement 'SHELXL-97 (Sheldrick, 1997)'
_computing_structure_solution 'SHELXS-97 (Sheldrick, 1997)'
_diffrn_ambient_temperature 293(2)
_diffrn_detector_area_resol_mean 10.4323
_diffrn_measured_fraction_theta_full 0.951
_diffrn_measured_fraction_theta_max 0.951
_diffrn_measurement_device_type 'Xcalibur, Ruby, Nova'
_diffrn_measurement_method '\w scans'
_diffrn_radiation_monochromator graphite
_diffrn_radiation_type CuK\a
_diffrn_radiation_wavelength 1.54184
_diffrn_reflns_av_R_equivalents 0.0186
_diffrn_reflns_av_unetI/netI 0.0199
_diffrn_reflns_limit_h_max 14
_diffrn_reflns_limit_h_min -14
_diffrn_reflns_limit_k_max 5
_diffrn_reflns_limit_k_min -8
_diffrn_reflns_limit_l_max 25
_diffrn_reflns_limit_l_min -25
_diffrn_reflns_number 7051
_diffrn_reflns_theta_full 75.66
_diffrn_reflns_theta_max 75.66
_diffrn_reflns_theta_min 3.99
_exptl_absorpt_coefficient_mu 3.82
_exptl_absorpt_correction_T_max 1
_exptl_absorpt_correction_T_min 0.78224
_exptl_absorpt_correction_type multi-scan
_exptl_absorpt_process_details
;
        CrysAlisPro, Agilent Technologies,
        Version 1.171.36.20 (release 27-06-2012 CrysAlis171 .NET)
        (compiled Jul 11 2012,15:38:31)
        Empirical absorption correction using spherical harmonics,
 implemented in SCALE3 ABSPACK scaling algorithm.
;
_exptl_crystal_colour black
_exptl_crystal_density_diffrn 1.536
_exptl_crystal_density_method 'not measured'
_exptl_crystal_description prism
_exptl_crystal_F_000 772
_exptl_crystal_size_max 0.15
_exptl_crystal_size_mid 0.11
_exptl_crystal_size_min 0.07
_refine_diff_density_max 0.893
_refine_diff_density_min -0.579
_refine_diff_density_rms 0.096
_refine_ls_extinction_method none
_refine_ls_goodness_of_fit_ref 1.115
_refine_ls_hydrogen_treatment mixed
_refine_ls_matrix_type full
_refine_ls_number_parameters 226
_refine_ls_number_reflns 3242
_refine_ls_number_restraints 0
_refine_ls_restrained_S_all 1.115
_refine_ls_R_factor_all 0.0989
_refine_ls_R_factor_gt 0.0963
_refine_ls_shift/su_max 0
_refine_ls_shift/su_mean 0
_refine_ls_structure_factor_coef Fsqd
_refine_ls_weighting_details 'calc w=1/[\s^2^(Fo^2^)+(0.1074P)^2^+4.8813P] where P=(Fo^2^+2Fc^2^)/3'
_refine_ls_weighting_scheme calc
_refine_ls_wR_factor_ref 0.2569
_reflns_number_gt 3053
_reflns_number_total 3242
_reflns_threshold_expression >2sigma(I)
_cod_data_source_file c7ce02146a2.cif
_cod_data_source_block inikddq-1
_cod_depositor_comments 'Adding full bibliography for 7230151--7230160.cif.'
_cod_database_code 7230152

loop_
_symmetry_equiv_pos_as_xyz
'x, y, z'
'-x+1/2, y+1/2, -z+1/2'
'-x, -y, -z'
'x-1/2, -y-1/2, z-1/2'

loop_
_atom_site_label
_atom_site_fract_x
_atom_site_fract_y
_atom_site_fract_z
_atom_site_U_iso_or_equiv
_atom_site_adp_type
_atom_site_calc_flag
_atom_site_refinement_flags
_atom_site_occupancy
_atom_site_type_symbol
Cl1 0.25073(13) 0.5997(2) -0.08274(8) 0.0678(5) Uani d . 1 Cl
Cl2 0.38577(14) 0.6463(2) 0.06805(7) 0.0639(4) Uani d . 1 Cl
O1 0.6154(3) 0.8490(5) 0.08239(15) 0.0532(9) Uani d . 1 O
O2 0.3872(4) 0.7520(7) -0.17649(17) 0.0692(12) Uani d . 1 O
N1 0.8159(5) 0.9842(8) -0.0047(3) 0.0611(13) Uani d . 1 N
N2 0.6489(6) 0.9533(9) -0.1845(4) 0.090(2) Uani d . 1 N
C1 0.5636(5) 0.8203(7) 0.0232(2) 0.0459(11) Uani d . 1 C
C2 0.6161(5) 0.8739(7) -0.0315(2) 0.0467(11) Uani d . 1 C
C3 0.5548(5) 0.8516(7) -0.0979(2) 0.0481(11) Uani d . 1 C
C4 0.4392(5) 0.7703(8) -0.1168(2) 0.0531(12) Uani d . 1 C
C5 0.3887(5) 0.7074(7) -0.0619(3) 0.0507(12) Uani d . 1 C
C6 0.4483(5) 0.7300(7) 0.0029(2) 0.0472(11) Uani d . 1 C
C7 0.7373(8) 0.9438(9) -0.0139(3) 0.0634(16) Uani d . 1 C
C8 0.6082(7) 0.9122(9) -0.1514(3) 0.0664(17) Uani d . 1 C
O3 1.0168(4) 0.5298(7) 0.1066(3) 0.0829(15) Uani d . 1 O
O4 1.1963(4) 0.6203(8) 0.1597(2) 0.0778(13) Uani d . 1 O
N3 0.9322(4) 1.0950(6) 0.22991(19) 0.0472(9) Uani d . 1 N
C9 0.8649(4) 0.9813(8) 0.1849(2) 0.0488(11) Uani d . 1 C
H9 0.7843 1.0013 0.1731 0.059 Uiso calc R 1 H
C10 0.9130(4) 0.8354(8) 0.1556(3) 0.0507(12) Uani d . 1 C
H10 0.8655 0.7578 0.1237 0.061 Uiso calc R 1 H
C11 1.0331(4) 0.8039(8) 0.1738(2) 0.0466(11) Uani d . 1 C
C12 1.1008(4) 0.9268(8) 0.2203(2) 0.0525(12) Uani d . 1 C
H12 1.1818 0.9109 0.2326 0.063 Uiso calc R 1 H
C13 1.0495(5) 1.0693(9) 0.2478(3) 0.0552(13) Uani d . 1 C
H13 1.0953 1.1502 0.2792 0.066 Uiso calc R 1 H
C14 0.8783(6) 1.2472(11) 0.2628(3) 0.0729(18) Uani d . 1 C
H14A 0.9386 1.3164 0.2933 0.109 Uiso calc R 1 H
H14B 0.8258 1.1903 0.2868 0.109 Uiso calc R 1 H
H14C 0.8355 1.3339 0.2298 0.109 Uiso calc R 1 H
C15 1.0922(5) 0.6433(8) 0.1467(3) 0.0541(12) Uani d . 1 C
C16 1.0667(8) 0.3649(12) 0.0794(5) 0.100(3) Uani d . 1 C
H16A 1.0049 0.2922 0.0513 0.149 Uiso calc R 1 H
H16B 1.1079 0.2852 0.1152 0.149 Uiso calc R 1 H
H16C 1.1202 0.4088 0.0537 0.149 Uiso calc R 1 H

loop_
_atom_site_aniso_label
_atom_site_aniso_U_11
_atom_site_aniso_U_22
_atom_site_aniso_U_33
_atom_site_aniso_U_12
_atom_site_aniso_U_13
_atom_site_aniso_U_23
Cl1 0.0584(9) 0.0677(9) 0.0761(9) -0.0107(6) 0.0130(7) -0.0110(7)
Cl2 0.0759(10) 0.0581(8) 0.0620(8) 0.0013(6) 0.0246(7) 0.0024(6)
O1 0.061(2) 0.058(2) 0.0342(15) 0.0081(17) -0.0026(14) -0.0016(14)
O2 0.072(3) 0.090(3) 0.0361(17) 0.008(2) -0.0069(16) -0.0147(19)
N1 0.051(3) 0.061(3) 0.074(3) 0.000(2) 0.020(2) -0.008(2)
N2 0.084(4) 0.068(3) 0.150(6) -0.029(3) 0.092(5) -0.031(4)
C1 0.056(3) 0.042(2) 0.035(2) 0.014(2) 0.0023(19) -0.0018(18)
C2 0.054(3) 0.040(2) 0.040(2) 0.008(2) -0.0009(19) -0.0058(18)
C3 0.063(3) 0.043(2) 0.038(2) 0.009(2) 0.008(2) -0.0036(18)
C4 0.059(3) 0.051(3) 0.042(2) 0.013(2) -0.003(2) -0.009(2)
C5 0.053(3) 0.044(3) 0.050(3) 0.008(2) 0.003(2) -0.008(2)
C6 0.055(3) 0.041(2) 0.043(2) 0.010(2) 0.006(2) -0.0040(19)
C7 0.097(5) 0.052(3) 0.043(3) 0.021(3) 0.020(3) 0.001(2)
C8 0.088(5) 0.057(3) 0.046(3) 0.008(3) -0.002(3) -0.012(3)
O3 0.058(3) 0.080(3) 0.102(3) 0.012(2) 0.001(2) -0.037(3)
O4 0.052(2) 0.098(4) 0.080(3) 0.012(2) 0.008(2) -0.018(3)
N3 0.041(2) 0.059(2) 0.0375(18) 0.0011(18) 0.0022(15) -0.0001(17)
C9 0.040(3) 0.054(3) 0.048(2) -0.002(2) 0.0018(19) 0.001(2)
C10 0.039(3) 0.057(3) 0.050(3) -0.003(2) -0.0025(19) -0.003(2)
C11 0.042(2) 0.056(3) 0.040(2) 0.001(2) 0.0047(18) 0.003(2)
C12 0.037(2) 0.072(3) 0.048(3) -0.003(2) 0.0060(19) -0.001(2)
C13 0.044(3) 0.071(3) 0.045(2) -0.008(2) -0.001(2) -0.004(2)
C14 0.063(4) 0.092(5) 0.057(3) 0.015(3) 0.000(3) -0.027(3)
C15 0.050(3) 0.061(3) 0.049(3) 0.004(2) 0.007(2) 0.001(2)
C16 0.095(6) 0.082(5) 0.118(7) 0.014(4) 0.018(5) -0.043(5)

loop_
_atom_type_symbol
_atom_type_description
_atom_type_scat_dispersion_real
_atom_type_scat_dispersion_imag
_atom_type_scat_source
C C 0.0181 0.0091 'International Tables Vol C Tables 4.2.6.8 and 6.1.1.4'
H H 0 0 'International Tables Vol C Tables 4.2.6.8 and 6.1.1.4'
N N 0.0311 0.018 'International Tables Vol C Tables 4.2.6.8 and 6.1.1.4'
O O 0.0492 0.0322 'International Tables Vol C Tables 4.2.6.8 and 6.1.1.4'
Cl Cl 0.3639 0.7018 'International Tables Vol C Tables 4.2.6.8 and 6.1.1.4'

loop_
_geom_angle_atom_site_label_1
_geom_angle_atom_site_label_2
_geom_angle_atom_site_label_3
_geom_angle
O1 C1 C2 121.4(5)
O1 C1 C6 123.8(5)
C2 C1 C6 114.8(4)
C3 C2 C1 121.2(5)
C3 C2 C7 121.8(5)
C1 C2 C7 117.0(4)
C2 C3 C4 123.1(5)
C2 C3 C8 119.8(5)
C4 C3 C8 117.0(5)
O2 C4 C3 121.5(5)
O2 C4 C5 122.8(5)
C3 C4 C5 115.8(4)
C6 C5 C4 121.1(5)
C6 C5 Cl1 121.6(5)
C4 C5 Cl1 117.3(4)
C5 C6 C1 123.9(5)
C5 C6 Cl2 119.8(4)
C1 C6 Cl2 116.3(3)
N1 C7 C2 176.6(7)
N2 C8 C3 175.9(9)
C15 O3 C16 116.2(5)
C9 N3 C13 120.8(5)
C9 N3 C14 120.0(5)
C13 N3 C14 119.1(4)
N3 C9 C10 120.8(5)
N3 C9 H9 119.6
C10 C9 H9 119.6
C9 C10 C11 119.6(5)
C9 C10 H10 120.2
C11 C10 H10 120.2
C10 C11 C12 118.1(5)
C10 C11 C15 123.2(5)
C12 C11 C15 118.7(5)
C13 C12 C11 120.2(5)
C13 C12 H12 119.9
C11 C12 H12 119.9
N3 C13 C12 120.5(5)
N3 C13 H13 119.8
C12 C13 H13 119.8
N3 C14 H14A 109.5
N3 C14 H14B 109.5
H14A C14 H14B 109.5
N3 C14 H14C 109.5
H14A C14 H14C 109.5
H14B C14 H14C 109.5
O4 C15 O3 123.9(5)
O4 C15 C11 123.7(5)
O3 C15 C11 112.4(5)
O3 C16 H16A 109.5
O3 C16 H16B 109.5
H16A C16 H16B 109.5
O3 C16 H16C 109.5
H16A C16 H16C 109.5
H16B C16 H16C 109.5

loop_
_geom_bond_atom_site_label_1
_geom_bond_atom_site_label_2
_geom_bond_distance
Cl1 C5 1.743(6)
Cl2 C6 1.773(5)
O1 C1 1.249(5)
O2 C4 1.248(6)
N1 C7 0.939(8)
N2 C8 0.964(8)
C1 C2 1.453(7)
C1 C6 1.461(8)
C2 C3 1.402(6)
C2 C7 1.466(10)
C3 C4 1.436(8)
C3 C8 1.451(9)
C4 C5 1.462(8)
C5 C6 1.368(7)
O3 C15 1.324(7)
O3 C16 1.460(8)
O4 C15 1.198(7)
N3 C9 1.332(6)
N3 C13 1.351(7)
N3 C14 1.478(7)
C9 C10 1.369(7)
C9 H9 0.93
C10 C11 1.388(7)
C10 H10 0.93
C11 C12 1.389(7)
C11 C15 1.492(8)
C12 C13 1.351(8)
C12 H12 0.93
C13 H13 0.93
C14 H14A 0.96
C14 H14B 0.96
C14 H14C 0.96
C16 H16A 0.96
C16 H16B 0.96
C16 H16C 0.96

loop_
_geom_torsion_atom_site_label_1
_geom_torsion_atom_site_label_2
_geom_torsion_atom_site_label_3
_geom_torsion_atom_site_label_4
_geom_torsion
O1 C1 C2 C3 -176.3(5)
C6 C1 C2 C3 4.4(6)
O1 C1 C2 C7 6.4(7)
C6 C1 C2 C7 -172.9(4)
C1 C2 C3 C4 -1.9(7)
C7 C2 C3 C4 175.3(5)
C1 C2 C3 C8 178.0(5)
C7 C2 C3 C8 -4.8(7)
C2 C3 C4 O2 -179.8(5)
C8 C3 C4 O2 0.2(8)
C2 C3 C4 C5 -1.1(7)
C8 C3 C4 C5 178.9(5)
O2 C4 C5 C6 -180.0(5)
C3 C4 C5 C6 1.4(7)
O2 C4 C5 Cl1 1.0(7)
C3 C4 C5 Cl1 -177.7(4)
C4 C5 C6 C1 1.4(8)
Cl1 C5 C6 C1 -179.6(4)
C4 C5 C6 Cl2 -178.4(4)
Cl1 C5 C6 Cl2 0.7(6)
O1 C1 C6 C5 176.5(5)
C2 C1 C6 C5 -4.3(7)
O1 C1 C6 Cl2 -3.8(6)
C2 C1 C6 Cl2 175.5(3)
C3 C2 C7 N1 -40(14)
C1 C2 C7 N1 138(13)
C2 C3 C8 N2 12(11)
C4 C3 C8 N2 -168(10)
C13 N3 C9 C10 0.1(8)
C14 N3 C9 C10 -177.7(5)
N3 C9 C10 C11 0.9(8)
C9 C10 C11 C12 -1.7(8)
C9 C10 C11 C15 177.3(5)
C10 C11 C12 C13 1.6(8)
C15 C11 C12 C13 -177.5(5)
C9 N3 C13 C12 -0.3(8)
C14 N3 C13 C12 177.6(5)
C11 C12 C13 N3 -0.6(8)
C16 O3 C15 O4 2.2(10)
C16 O3 C15 C11 -178.2(6)
C10 C11 C15 O4 176.2(6)
C12 C11 C15 O4 -4.7(8)
C10 C11 C15 O3 -3.4(8)
C12 C11 C15 O3 175.6(5)
